data_1543985
loop_
_publ_author_name
'Roopashree, K. R.'
'Inturi, Bharathkumar'
'Pujar, Gurubasavaraj V.'
'Prem Kumar, S. R.'
'Devarajegowda, H. C.'

_publ_section_title
;
 <i>N</i>'-[(1<i>E</i>)-4-Hydroxy-3-methoxybenzylidene]isonicotinohydrazide
 monohydrate
;
_journal_coeditor_code BV4002
_journal_issue 8
_journal_name_full IUCrData
_journal_page_first x161300
_journal_paper_doi 10.1107/S2414314616013006
_journal_volume 1
_journal_year 2016
_chemical_formula_iupac 'C14 H13 N3 O3, H2 O'
_chemical_formula_moiety 'C14 H13 N3 O3, H2 O'
_chemical_formula_sum 'C14 H15 N3 O4'
_chemical_formula_weight 289.29
_chemical_melting_point 298
_chemical_name_systematic
;
<i>N</i>'-[(1<i>E</i>)-4-Hydroxy-3-methoxybenzylidene]isonicotinohydrazide
monohydrate
;
_space_group_crystal_system monoclinic
_space_group_IT_number 14
_space_group_name_Hall '-P 2yn'
_space_group_name_H-M_alt 'P 1 21/n 1'
_symmetry_space_group_name_Hall '-P 2yn'
_symmetry_space_group_name_H-M 'P 1 21/n 1'
_atom_sites_solution_hydrogens difmap
_audit_creation_method SHELXL-2014/7
_cell_angle_alpha 90
_cell_angle_beta 99.086(5)
_cell_angle_gamma 90
_cell_formula_units_Z 4
_cell_length_a 8.3687(7)
_cell_length_b 13.0913(10)
_cell_length_c 12.6778(11)
_cell_measurement_reflns_used 2249
_cell_measurement_temperature 296(2)
_cell_measurement_theta_max 64.541
_cell_measurement_theta_min 4.888
_cell_volume 1371.5(2)
_computing_cell_refinement
;
SAINT (Bruker, 2001)
;
_computing_data_collection
;
SMART (Bruker, 2001)
;
_computing_data_reduction
;
SAINT (Bruker, 2001)
;
_computing_molecular_graphics
;
ORTEP-3 for Windows (Farrugia, 2012)
;
_computing_publication_material
;
SHELXL2014/7 (Sheldrick, 2015b)
;
_computing_structure_refinement
;
SHELXL-2014/7 (Sheldrick, 2015b)
;
_computing_structure_solution
;
SHELXT (Sheldrick, 2015a)
;
_diffrn_ambient_temperature 296(2)
_diffrn_measured_fraction_theta_full 0.971
_diffrn_measured_fraction_theta_max 0.971
_diffrn_measurement_device_type 'Bruker SMART CCD area-detector'
_diffrn_measurement_method '\w and \f scans'
_diffrn_radiation_monochromator graphite
_diffrn_radiation_source 'fine-focus sealed tube'
_diffrn_radiation_type CuK\a
_diffrn_radiation_wavelength 1.54178
_diffrn_reflns_av_R_equivalents 0.0415
_diffrn_reflns_limit_h_max 9
_diffrn_reflns_limit_h_min -7
_diffrn_reflns_limit_k_max 15
_diffrn_reflns_limit_k_min -14
_diffrn_reflns_limit_l_max 12
_diffrn_reflns_limit_l_min -14
_diffrn_reflns_number 7361
_diffrn_reflns_theta_full 64.541
_diffrn_reflns_theta_max 64.541
_diffrn_reflns_theta_min 4.888
_exptl_absorpt_coefficient_mu 0.876
_exptl_absorpt_correction_T_max 1.0000
_exptl_absorpt_correction_T_min 0.7700
_exptl_absorpt_correction_type multi-scan
_exptl_absorpt_process_details
;
(SADABS; Sheldrick, 2007)
;
_exptl_crystal_colour colourless
_exptl_crystal_density_diffrn 1.401
_exptl_crystal_description prism
_exptl_crystal_F_000 576
_exptl_crystal_size_max 0.24
_exptl_crystal_size_mid 0.20
_exptl_crystal_size_min 0.12
_refine_diff_density_max 0.251
_refine_diff_density_min -0.250
_refine_ls_extinction_coef 0.0065(7)
_refine_ls_extinction_expression Fc^*^=kFc[1+0.001xFc^2^\l^3^/sin(2\q)]^-1/4^
_refine_ls_extinction_method
;
SHELXL-2014/7 (Sheldrick 2015b)
;
_refine_ls_goodness_of_fit_ref 1.044
_refine_ls_hydrogen_treatment refall
_refine_ls_matrix_type full
_refine_ls_number_parameters 251
_refine_ls_number_reflns 2249
_refine_ls_number_restraints 0
_refine_ls_restrained_S_all 1.044
_refine_ls_R_factor_all 0.0539
_refine_ls_R_factor_gt 0.0429
_refine_ls_shift/su_max 0.001
_refine_ls_shift/su_mean 0.000
_refine_ls_structure_factor_coef Fsqd
_refine_ls_weighting_details 'w=1/[\s^2^(Fo^2^)+(0.0590P)^2^+0.2398P] where P=(Fo^2^+2Fc^2^)/3'
_refine_ls_weighting_scheme calc
_refine_ls_wR_factor_gt 0.1040
_refine_ls_wR_factor_ref 0.1140
_reflns_number_gt 1805
_reflns_number_total 2249
_reflns_threshold_expression 'I > 2\s(I)'
_cod_data_source_file bv4002sup1.cif
_cod_data_source_block I
_cod_database_code 1543985
_shelx_space_group_comment
;
The symmetry employed for this shelxl refinement is uniquely defined
by the following loop, which should always be used as a source of
symmetry information in preference to the above space-group names.
They are only intended as comments.
;

loop_
_space_group_symop_operation_xyz
'x, y, z'
'-x+1/2, y+1/2, -z+1/2'
'-x, -y, -z'
'x-1/2, -y-1/2, z-1/2'

loop_
_atom_site_type_symbol
_atom_site_label
_atom_site_fract_x
_atom_site_fract_y
_atom_site_fract_z
_atom_site_U_iso_or_equiv
_atom_site_adp_type
_atom_site_calc_flag
_atom_site_occupancy
O O1 0.01283(15) 0.81847(9) 0.90314(11) 0.0528(4) Uani d 1
O O2 -0.04008(15) 0.61830(10) 0.93903(12) 0.0539(4) Uani d 1
O O3 0.81796(17) 0.55219(9) 0.64551(13) 0.0627(4) Uani d 1
O O4 0.7956(2) 0.43537(13) 0.83061(19) 0.0730(5) Uani d 1
N N5 1.22351(17) 0.77082(12) 0.50647(12) 0.0476(4) Uani d 1
N N6 0.72171(17) 0.70837(12) 0.67777(13) 0.0439(4) Uani d 1
N N7 0.59405(17) 0.66654(11) 0.72119(12) 0.0469(4) Uani d 1
C C8 0.0359(3) 0.92178(15) 0.8789(2) 0.0645(7) Uani d 1
C C9 0.12124(18) 0.74987(12) 0.87380(13) 0.0378(4) Uani d 1
C C10 0.25461(19) 0.77494(14) 0.82747(14) 0.0404(4) Uani d 1
C C11 0.35901(19) 0.69995(13) 0.80039(14) 0.0413(4) Uani d 1
C C12 0.3261(2) 0.59800(14) 0.82145(16) 0.0478(5) Uani d 1
C C13 0.1922(2) 0.57302(13) 0.86640(16) 0.0468(5) Uani d 1
C C14 0.0886(2) 0.64756(13) 0.89347(14) 0.0400(4) Uani d 1
C C15 0.4981(2) 0.73119(15) 0.75230(15) 0.0452(5) Uani d 1
C C16 0.8276(2) 0.64568(13) 0.64171(14) 0.0411(4) Uani d 1
C C17 0.96296(18) 0.69426(12) 0.59529(13) 0.0361(4) Uani d 1
C C18 0.9779(2) 0.79793(13) 0.57671(15) 0.0423(4) Uani d 1
C C19 1.1081(2) 0.83129(14) 0.53230(15) 0.0446(5) Uani d 1
C C20 1.2073(2) 0.67153(15) 0.52461(19) 0.0570(6) Uani d 1
C C21 1.0808(2) 0.63071(14) 0.56764(17) 0.0499(5) Uani d 1
H H2 -0.106(3) 0.678(2) 0.955(2) 0.107(9) Uiso d 1
H H6 0.731(3) 0.7757(18) 0.6774(16) 0.058(6) Uiso d 1
H H10 0.283(2) 0.8450(16) 0.8173(16) 0.058(6) Uiso d 1
H H13 0.168(2) 0.5017(16) 0.8816(16) 0.064(6) Uiso d 1
H H18 0.900(2) 0.8477(15) 0.5953(15) 0.055(5) Uiso d 1
H H12 0.402(3) 0.5455(15) 0.8037(16) 0.063(6) Uiso d 1
H H19 1.118(2) 0.9016(16) 0.5182(16) 0.058(6) Uiso d 1
H H15 0.519(2) 0.8058(17) 0.7452(15) 0.057(6) Uiso d 1
H H21 1.075(3) 0.5576(17) 0.5790(17) 0.068(6) Uiso d 1
H H20 1.289(3) 0.6279(17) 0.5081(17) 0.070(7) Uiso d 1
H H8A -0.051(3) 0.9615(18) 0.8970(19) 0.080(7) Uiso d 1
H H8B 0.143(3) 0.9463(18) 0.918(2) 0.089(8) Uiso d 1
H H8C 0.031(3) 0.930(2) 0.792(2) 0.102(9) Uiso d 1
H H4B 0.785(4) 0.475(2) 0.770(2) 0.103(10) Uiso d 1
H H4A 0.841(4) 0.472(3) 0.867(3) 0.132(15) Uiso d 1

loop_
_atom_site_aniso_label
_atom_site_aniso_U_11
_atom_site_aniso_U_22
_atom_site_aniso_U_33
_atom_site_aniso_U_12
_atom_site_aniso_U_13
_atom_site_aniso_U_23
O1 0.0479(7) 0.0351(7) 0.0847(10) 0.0084(5) 0.0386(7) 0.0072(6)
O2 0.0455(8) 0.0385(7) 0.0868(11) 0.0000(5) 0.0386(7) 0.0034(6)
O3 0.0569(8) 0.0407(7) 0.1011(12) -0.0071(6) 0.0452(8) -0.0036(7)
O4 0.0819(12) 0.0538(9) 0.0861(13) -0.0240(8) 0.0218(10) 0.0032(9)
N5 0.0380(8) 0.0474(8) 0.0618(10) -0.0014(6) 0.0216(7) 0.0035(7)
N6 0.0354(8) 0.0421(9) 0.0599(10) -0.0036(6) 0.0250(7) -0.0039(7)
N7 0.0346(8) 0.0539(9) 0.0576(10) -0.0046(7) 0.0237(7) -0.0048(7)
C8 0.0622(14) 0.0354(10) 0.105(2) 0.0109(9) 0.0420(14) 0.0106(11)
C9 0.0327(8) 0.0353(9) 0.0485(10) 0.0047(7) 0.0156(7) 0.0002(7)
C10 0.0348(9) 0.0390(9) 0.0504(11) 0.0001(7) 0.0160(7) 0.0013(8)
C11 0.0335(9) 0.0479(10) 0.0457(10) 0.0003(7) 0.0161(7) -0.0029(8)
C12 0.0411(10) 0.0431(10) 0.0642(12) 0.0057(8) 0.0240(9) -0.0066(9)
C13 0.0429(10) 0.0358(9) 0.0667(13) 0.0015(7) 0.0235(9) -0.0030(9)
C14 0.0351(9) 0.0388(9) 0.0498(10) -0.0018(7) 0.0183(7) 0.0005(7)
C15 0.0377(10) 0.0501(11) 0.0516(11) 0.0004(8) 0.0185(8) -0.0023(8)
C16 0.0327(9) 0.0404(9) 0.0535(11) -0.0031(7) 0.0170(7) -0.0030(8)
C17 0.0283(8) 0.0389(8) 0.0429(10) -0.0011(6) 0.0116(7) -0.0035(7)
C18 0.0356(9) 0.0384(9) 0.0557(11) 0.0010(7) 0.0155(8) -0.0042(8)
C19 0.0394(10) 0.0378(10) 0.0596(12) -0.0038(7) 0.0170(8) 0.0012(8)
C20 0.0459(11) 0.0466(11) 0.0870(16) 0.0072(9) 0.0371(10) 0.0075(10)
C21 0.0434(10) 0.0378(10) 0.0744(14) 0.0033(8) 0.0280(9) 0.0049(9)

loop_
_atom_type_symbol
_atom_type_description
_atom_type_scat_dispersion_real
_atom_type_scat_dispersion_imag
_atom_type_scat_source
C C 0.0181 0.0091 'International Tables Vol C Tables 4.2.6.8 and 6.1.1.4'
H H 0.0000 0.0000 'International Tables Vol C Tables 4.2.6.8 and 6.1.1.4'
N N 0.0311 0.0180 'International Tables Vol C Tables 4.2.6.8 and 6.1.1.4'
O O 0.0492 0.0322 'International Tables Vol C Tables 4.2.6.8 and 6.1.1.4'

loop_
_geom_angle_atom_site_label_1
_geom_angle_atom_site_label_2
_geom_angle_atom_site_label_3
_geom_angle
C9 O1 C8 116.83(14)
C14 O2 H2 111.8(16)
H4B O4 H4A 97(3)
C19 N5 C20 116.19(16)
C16 N6 N7 119.02(15)
C16 N6 H6 123.2(15)
N7 N6 H6 117.8(15)
C15 N7 N6 115.06(15)
O1 C8 H8A 109.6(15)
O1 C8 H8B 109.9(14)
H8A C8 H8B 111(2)
O1 C8 H8C 109.3(14)
H8A C8 H8C 106(2)
H8B C8 H8C 111(2)
O1 C9 C10 125.07(15)
O1 C9 C14 115.08(14)
C10 C9 C14 119.85(15)
C9 C10 C11 121.21(16)
C9 C10 H10 120.9(13)
C11 C10 H10 117.7(13)
C10 C11 C12 118.41(16)
C10 C11 C15 118.65(16)
C12 C11 C15 122.94(16)
C13 C12 C11 120.34(16)
C13 C12 H12 121.8(12)
C11 C12 H12 117.8(12)
C12 C13 C14 121.23(17)
C12 C13 H13 120.9(12)
C14 C13 H13 117.9(13)
O2 C14 C13 118.52(15)
O2 C14 C9 122.53(15)
C13 C14 C9 118.95(16)
N7 C15 C11 121.94(18)
N7 C15 H15 119.6(12)
C11 C15 H15 118.4(12)
O3 C16 N6 123.10(16)
O3 C16 C17 119.78(15)
N6 C16 C17 117.12(15)
C21 C17 C18 117.44(16)
C21 C17 C16 117.37(15)
C18 C17 C16 125.18(15)
C19 C18 C17 118.63(16)
C19 C18 H18 119.2(12)
C17 C18 H18 122.1(12)
N5 C19 C18 124.45(17)
N5 C19 H19 116.3(13)
C18 C19 H19 119.3(13)
N5 C20 C21 123.69(18)
N5 C20 H20 117.2(14)
C21 C20 H20 119.1(14)
C20 C21 C17 119.60(17)
C20 C21 H21 120.1(14)
C17 C21 H21 120.3(14)

loop_
_geom_bond_atom_site_label_1
_geom_bond_atom_site_label_2
_geom_bond_distance
O1 C9 1.3691(19)
O1 C8 1.407(2)
O2 C14 1.355(2)
O2 H2 0.99(3)
O3 C16 1.228(2)
O4 H4B 0.92(3)
O4 H4A 0.73(3)
N5 C19 1.329(2)
N5 C20 1.331(2)
N6 C16 1.340(2)
N6 N7 1.389(2)
N6 H6 0.88(2)
N7 C15 1.272(2)
C8 H8A 0.95(3)
C8 H8B 1.01(3)
C8 H8C 1.10(3)
C9 C10 1.380(2)
C9 C14 1.397(2)
C10 C11 1.393(2)
C10 H10 0.96(2)
C11 C12 1.397(3)
C11 C15 1.455(2)
C12 C13 1.374(3)
C12 H12 0.99(2)
C13 C14 1.384(2)
C13 H13 0.98(2)
C15 H15 1.00(2)
C16 C17 1.498(2)
C17 C21 1.377(2)
C17 C18 1.386(2)
C18 C19 1.375(3)
C18 H18 0.97(2)
C19 H19 0.94(2)
C20 C21 1.373(3)
C20 H20 0.94(2)
C21 H21 0.97(2)

loop_
_geom_hbond_atom_site_label_D
_geom_hbond_atom_site_label_H
_geom_hbond_atom_site_label_A
_geom_hbond_site_symmetry_A
_geom_hbond_distance_DH
_geom_hbond_distance_HA
_geom_hbond_distance_DA
_geom_hbond_angle_DHA
O2 H2 O1 . 1.00(3) 2.24(3) 2.7081(18) 107.4(18)
O2 H2 N5 4_476 1.00(3) 1.79(3) 2.699(2) 150(2)
O4 H4A O2 1_655 0.73(4) 2.28(4) 2.986(2) 163(4)
O4 H4B O3 . 0.92(3) 1.93(3) 2.832(3) 166(3)
N6 H6 O4 2_656 0.89(2) 2.10(2) 2.976(2) 169(2)
C8 H8A O3 2_556 0.95(2) 2.51(2) 3.390(3) 154(2)
C15 H15 O4 2_656 1.00(2) 2.58(2) 3.436(3) 143.1(14)
C18 H18 O4 2_656 0.977(18) 2.316(18) 3.272(3) 165.9(16)
C20 H20 O1 4_775 0.94(2) 2.56(2) 3.189(2) 124.5(17)

loop_
_geom_torsion_atom_site_label_1
_geom_torsion_atom_site_label_2
_geom_torsion_atom_site_label_3
_geom_torsion_atom_site_label_4
_geom_torsion
C16 N6 N7 C15 -179.18(16)
C8 O1 C9 C10 3.4(3)
C8 O1 C9 C14 -176.32(19)
O1 C9 C10 C11 179.83(16)
C14 C9 C10 C11 -0.5(3)
C9 C10 C11 C12 -0.2(3)
C9 C10 C11 C15 -179.66(16)
C10 C11 C12 C13 0.9(3)
C15 C11 C12 C13 -179.58(18)
C11 C12 C13 C14 -1.1(3)
C12 C13 C14 O2 -179.03(18)
C12 C13 C14 C9 0.4(3)
O1 C9 C14 O2 -0.5(3)
C10 C9 C14 O2 179.79(17)
O1 C9 C14 C13 -179.92(16)
C10 C9 C14 C13 0.4(3)
N6 N7 C15 C11 -179.50(16)
C10 C11 C15 N7 -176.74(17)
C12 C11 C15 N7 3.8(3)
N7 N6 C16 O3 -0.3(3)
N7 N6 C16 C17 179.83(14)
O3 C16 C17 C21 -6.0(3)
N6 C16 C17 C21 173.86(17)
O3 C16 C17 C18 173.15(18)
N6 C16 C17 C18 -7.0(3)
C21 C17 C18 C19 -0.1(3)
C16 C17 C18 C19 -179.19(17)
C20 N5 C19 C18 0.9(3)
C17 C18 C19 N5 -0.8(3)
C19 N5 C20 C21 -0.2(3)
N5 C20 C21 C17 -0.6(4)
C18 C17 C21 C20 0.7(3)
C16 C17 C21 C20 179.90(19)

_cod_database_fobs_code 1543985
